data_2206598
loop_
_publ_author_name
'Xue-Jie Tan'
'Si-Xiu Sun'
'Lian-Dong Liu'
'Jian-Ping Ma'
'Dian-Xiang Xing'

_publ_section_title
;
 Tetrakis(1,4-dimethylpyridinium) dodecamolybdosilicate
;
_journal_coeditor_code XU6013
_journal_issue 8
_journal_name_full 'Acta Crystallographica Section E'
_journal_page_first m1620
_journal_page_last m1622
_journal_paper_doi 10.1107/S1600536805023111
_journal_volume 61
_journal_year 2005
_chemical_formula_iupac '(C7 H10 N)4 [Si Mo12 O40]'
_chemical_formula_moiety '4C7 H10 N +, Mo12 O40 Si 4-'
_chemical_formula_sum 'C28 H40 Mo12 N4 O40 Si'
_chemical_formula_weight 2252.01
_chemical_name_systematic
;
Tetrakis(1,4-dimethylpyridinium) dodecamolybdosilicate
;
_space_group_IT_number 2
_symmetry_cell_setting triclinic
_symmetry_space_group_name_Hall '-P 1'
_symmetry_space_group_name_H-M 'P -1'
_atom_sites_solution_hydrogens geom
_atom_sites_solution_primary direct
_atom_sites_solution_secondary difmap
_audit_creation_method SHELXL-97
_cell_angle_alpha 69.081(5)
_cell_angle_beta 77.369(4)
_cell_angle_gamma 66.626(5)
_cell_formula_units_Z 1
_cell_length_a 11.033(5)
_cell_length_b 11.951(5)
_cell_length_c 12.034(5)
_cell_measurement_reflns_used 378
_cell_measurement_temperature 298(2)
_cell_measurement_theta_max 25.00
_cell_measurement_theta_min 1.82
_cell_volume 1355.0(10)
_computing_cell_refinement SMART
_computing_data_collection 'SMART (Bruker, 2000)'
_computing_data_reduction 'SAINT-Plus (Bruker, 2000)'
_computing_molecular_graphics SHELXTL
_computing_publication_material SHELXL97
_computing_structure_refinement 'SHELXL97 (Sheldrick, 1997)'
_computing_structure_solution 'SHELXTL (Bruker, 2000)'
_diffrn_ambient_temperature 298(2)
_diffrn_measured_fraction_theta_full 0.94
_diffrn_measured_fraction_theta_max 0.94
_diffrn_measurement_device_type 'Bruker SMART CCD area-detector'
_diffrn_measurement_method '\f and \w'
_diffrn_radiation_monochromator graphite
_diffrn_radiation_source 'fine-focus sealed tube'
_diffrn_radiation_type MoK\a
_diffrn_radiation_wavelength 0.71073
_diffrn_reflns_av_R_equivalents 0.0262
_diffrn_reflns_av_sigmaI/netI 0.0401
_diffrn_reflns_limit_h_max 13
_diffrn_reflns_limit_h_min -12
_diffrn_reflns_limit_k_max 14
_diffrn_reflns_limit_k_min -12
_diffrn_reflns_limit_l_max 14
_diffrn_reflns_limit_l_min 0
_diffrn_reflns_number 8908
_diffrn_reflns_theta_full 25.0
_diffrn_reflns_theta_max 25.0
_diffrn_reflns_theta_min 1.8
_diffrn_standards_number 0
_exptl_absorpt_coefficient_mu 2.807
_exptl_absorpt_correction_T_max 0.872
_exptl_absorpt_correction_T_min 0.513
_exptl_absorpt_correction_type multi-scan
_exptl_absorpt_process_details '(SADABS; Bruker, 2000)'
_exptl_crystal_colour yellow
_exptl_crystal_density_diffrn 2.760
_exptl_crystal_density_method 'not measured'
_exptl_crystal_description block
_exptl_crystal_F_000 1074.0
_exptl_crystal_size_max 0.4
_exptl_crystal_size_mid 0.2
_exptl_crystal_size_min 0.05
_refine_diff_density_max 2.494
_refine_diff_density_min -1.231
_refine_ls_extinction_method none
_refine_ls_goodness_of_fit_ref 1.151
_refine_ls_hydrogen_treatment constr
_refine_ls_matrix_type full
_refine_ls_number_parameters 483
_refine_ls_number_reflns 4474
_refine_ls_number_restraints 48
_refine_ls_restrained_S_all 1.146
_refine_ls_R_factor_all 0.101
_refine_ls_R_factor_gt 0.100
_refine_ls_shift/su_max 0.000
_refine_ls_shift/su_mean 0.000
_refine_ls_structure_factor_coef Fsqd
_refine_ls_weighting_details 'w = 1/[\s^2^(Fo^2^)+102.4837P] where P = (Fo^2^+2Fc^2^)/3'
_refine_ls_weighting_scheme calc
_refine_ls_wR_factor_gt 0.225
_refine_ls_wR_factor_ref 0.226
_reflns_number_gt 4355
_reflns_number_total 4474
_reflns_threshold_expression I>2\s(I)
_cod_data_source_file xu6013.cif
_cod_data_source_block I
_cod_depositor_comments
;
The following automatic conversions were performed:
'_geom_bond_publ_flag' value 'Y' changed to 'y' according to
'/home/saulius/struct/CIF-dictionaries/cif_core.dic' dictionary named
'cif_core.dic' version 2.4.1 from 2010-06-29 (20 times).

Automatic conversion script
Id: cif_fix_enum 1527 2010-12-29 10:47:43Z saulius 

The following automatic conversions were performed:

'_geom_bond_publ_flag' value 'Y' changed to 'y' according to
/home/saulius/struct/CIF-dictionaries/cif_core.dic dictionary named
'cif_core.dic' version 2.4.1 from 2010-06-29 (20 times).

Automatic conversion script
Id: cif_fix_values 1715 2011-07-08 13:25:40Z adriana 
;
_cod_original_cell_volume 1355.1(10)
_cod_database_code 2206598
_cod_database_fobs_code 2206598

loop_
_symmetry_equiv_pos_as_xyz
'x, y, z'
'-x, -y, -z'

loop_
_atom_site_label
_atom_site_fract_x
_atom_site_fract_y
_atom_site_fract_z
_atom_site_U_iso_or_equiv
_atom_site_adp_type
_atom_site_calc_flag
_atom_site_refinement_flags
_atom_site_occupancy
_atom_site_disorder_assembly
_atom_site_disorder_group
_atom_site_type_symbol
C1A 0.259(3) 0.910(2) 0.497(2) 0.068(9) Uani d . 1 . . C
H1A 0.2869 0.8377 0.5616 0.082 Uiso calc R 1 . . H
C2A 0.157(3) 1.014(3) 0.5118(19) 0.060(7) Uani d . 1 . . C
H2A 0.1227 1.0148 0.5892 0.072 Uiso calc R 1 . . H
C3A 0.101(3) 1.121(2) 0.417(3) 0.059(7) Uani d . 1 . . C
N1A 0.317(2) 0.912(2) 0.3894(19) 0.056(6) Uani d . 1 . . N
C4A 0.165(3) 1.111(3) 0.307(2) 0.069(9) Uani d . 1 . . C
H4A 0.1334 1.1789 0.2391 0.082 Uiso calc R 1 . . H
C5A 0.274(3) 1.006(3) 0.292(2) 0.062(7) Uani d . 1 . . C
H5A 0.3147 1.0023 0.2163 0.074 Uiso calc R 1 . . H
C6A 0.435(3) 0.805(4) 0.375(3) 0.087(10) Uani d . 1 . . C
H6A 0.4564 0.7442 0.4522 0.131 Uiso calc R 1 . . H
H6B 0.5075 0.8352 0.3386 0.131 Uiso calc R 1 . . H
H6C 0.4194 0.7657 0.3258 0.131 Uiso calc R 1 . . H
C7A -0.017(4) 1.232(3) 0.435(4) 0.109(14) Uani d . 1 . . C
H7A -0.0453 1.2904 0.3583 0.163 Uiso calc R 1 . . H
H7B 0.0050 1.2746 0.4771 0.163 Uiso calc R 1 . . H
H7C -0.0880 1.2026 0.4799 0.163 Uiso calc R 1 . . H
C1B 0.139(2) 0.290(2) 0.812(2) 0.054(6) Uani d . 1 . . C
H1B 0.1073 0.3181 0.8793 0.065 Uiso calc R 1 . . H
C2B 0.147(2) 0.375(2) 0.707(2) 0.055(6) Uani d . 1 . . C
H2B 0.1201 0.4606 0.7021 0.066 Uiso calc R 1 . . H
C3B 0.194(2) 0.340(2) 0.6086(19) 0.040(5) Uani d . 1 . . C
N1B 0.175(2) 0.1602(17) 0.8265(19) 0.052(5) Uani d . 1 . . N
C4B 0.235(4) 0.214(4) 0.618(4) 0.091(11) Uani d . 1 . . C
H4B 0.2671 0.1862 0.5507 0.110 Uiso calc R 1 . . H
C5B 0.229(3) 0.128(2) 0.730(3) 0.073(9) Uani d . 1 . . C
H5B 0.2662 0.0410 0.7369 0.087 Uiso calc R 1 . . H
C6B 0.162(3) 0.075(3) 0.951(3) 0.084(10) Uani d . 1 . . C
H6D 0.2397 -0.0006 0.9640 0.126 Uiso calc R 1 . . H
H6E 0.0852 0.0525 0.9620 0.126 Uiso calc R 1 . . H
H6F 0.1533 0.1196 1.0065 0.126 Uiso calc R 1 . . H
C7B 0.205(3) 0.432(3) 0.485(2) 0.068(8) Uani d . 1 . . C
H7D 0.1761 0.5171 0.4897 0.102 Uiso calc R 1 . . H
H7E 0.1516 0.4286 0.4340 0.102 Uiso calc R 1 . . H
H7F 0.2963 0.4079 0.4519 0.102 Uiso calc R 1 . . H
O1 0.477(2) 0.573(2) 1.099(2) 0.025(5) Uani d P 0.50 A . O
O2 0.566(2) 0.412(2) 1.122(2) 0.029(5) Uani d P 0.50 A . O
O3 0.340(2) 0.580(2) 1.034(2) 0.027(5) Uani d P 0.50 . . O
O4 0.428(3) 0.389(2) 1.061(2) 0.027(5) Uani d P 0.50 . . O
O5 0.609(2) 0.468(2) 1.4102(16) 0.072(6) Uani d . 1 A . O
O6 0.154(2) 0.7748(16) 1.2541(16) 0.078(7) Uani d . 1 A . O
O7 0.5842(18) 0.8699(16) 1.057(2) 0.074(6) Uani d . 1 A . O
O8 0.9345(16) 0.1538(18) 1.1729(18) 0.070(6) Uani d . 1 A . O
O9 0.4827(19) 0.1084(15) 1.3630(14) 0.057(4) Uani d . 1 A . O
O10 0.9451(14) 0.5710(16) 0.8389(15) 0.054(4) Uani d . 1 A . O
O11 0.390(4) 0.587(4) 1.302(3) 0.041(6) Uani d PU 0.500(15) A 1 O
O12 0.604(2) 0.610(2) 1.146(2) 0.022(4) Uani d PU 0.500(15) A 1 O
O13 0.753(3) 0.350(3) 1.254(3) 0.032(7) Uani d P 0.500(15) A 1 O
O14 0.496(3) 0.349(3) 1.292(3) 0.036(5) Uani d PU 0.500(15) A 1 O
O15 0.373(4) 0.800(3) 1.120(3) 0.034(6) Uani d PU 0.500(15) A 1 O
O16 0.749(3) 0.686(3) 0.966(3) 0.048(8) Uani d PU 0.500(15) A 1 O
O17 0.662(3) 0.204(2) 1.169(2) 0.026(4) Uani d PU 0.500(15) A 1 O
O18 0.889(4) 0.380(3) 1.023(3) 0.039(8) Uani d P 0.500(15) A 1 O
O19 0.153(3) 0.586(3) 1.200(3) 0.036(7) Uani d PU 0.500(15) . 1 O
O20 0.487(3) 0.800(3) 0.900(3) 0.038(8) Uani d P 0.500(15) . 1 O
O21 0.834(4) 0.205(3) 0.979(3) 0.036(8) Uani d P 0.500(15) . 1 O
O22 0.292(3) 0.301(4) 1.249(3) 0.035(7) Uani d P 0.500(15) . 1 O
O11A 0.382(4) 0.572(4) 1.265(3) 0.041(6) Uani d P 0.500(15) A 2 O
O12A 0.605(2) 0.630(2) 1.203(2) 0.022(4) Uani d P 0.500(15) A 2 O
O13A 0.716(3) 0.380(3) 1.205(3) 0.027(7) Uani d P 0.500(15) A 2 O
O14A 0.517(3) 0.324(3) 1.346(3) 0.036(5) Uani d P 0.500(15) A 2 O
O15A 0.383(4) 0.776(3) 1.087(3) 0.034(6) Uani d P 0.500(15) A 2 O
O16A 0.715(3) 0.629(3) 0.993(2) 0.036(7) Uani d P 0.500(15) A 2 O
O17A 0.690(3) 0.170(2) 1.227(2) 0.026(4) Uani d P 0.500(15) A 2 O
O18A 0.821(3) 0.428(3) 1.023(3) 0.037(8) Uani d PU 0.500(15) A 2 O
O19A 0.224(3) 0.543(3) 1.186(3) 0.038(7) Uani d P 0.500(15) . 2 O
O20A 0.523(3) 0.852(4) 0.868(3) 0.037(7) Uani d P 0.500(15) . 2 O
O21A 0.773(4) 0.254(3) 0.984(3) 0.044(10) Uani d P 0.500(15) . 2 O
O22A 0.322(3) 0.360(3) 1.220(3) 0.043(8) Uani d P 0.500(15) . 2 O
Si1 0.5000 0.5000 1.0000 0.0328(16) Uani d S 1 . . Si
Mo1 0.58120(18) 0.47661(17) 1.27556(15) 0.0343(4) Uani d . 1 . . Mo
Mo2 0.26273(19) 0.68032(17) 1.17907(16) 0.0374(4) Uani d . 1 . . Mo
Mo3 0.54671(19) 0.76079(17) 1.03413(18) 0.0402(5) Uani d . 1 . . Mo
Mo4 0.79318(18) 0.26123(17) 1.11882(17) 0.0394(5) Uani d . 1 . . Mo
Mo5 0.4804(2) 0.23969(17) 1.25159(16) 0.0429(5) Uani d . 1 . . Mo
Mo6 0.80474(19) 0.5463(2) 0.89926(17) 0.0484(6) Uani d . 1 . . Mo

loop_
_atom_site_aniso_label
_atom_site_aniso_U_11
_atom_site_aniso_U_22
_atom_site_aniso_U_33
_atom_site_aniso_U_12
_atom_site_aniso_U_13
_atom_site_aniso_U_23
C1A 0.12(3) 0.035(13) 0.055(17) -0.022(15) -0.051(17) 0.003(11)
C2A 0.083(19) 0.075(18) 0.016(10) -0.033(15) 0.015(11) -0.011(11)
C3A 0.078(18) 0.041(13) 0.072(18) -0.030(13) -0.022(14) -0.014(12)
N1A 0.067(14) 0.061(13) 0.049(13) -0.044(12) -0.019(10) 0.006(10)
C4A 0.11(2) 0.059(16) 0.047(15) -0.055(18) -0.036(16) 0.015(13)
C5A 0.09(2) 0.076(19) 0.038(13) -0.050(17) -0.007(13) -0.014(13)
C6A 0.07(2) 0.12(3) 0.062(19) -0.03(2) -0.007(15) -0.017(19)
C7A 0.12(3) 0.07(2) 0.14(4) -0.01(2) -0.05(3) -0.05(2)
C1B 0.060(15) 0.041(12) 0.067(16) -0.027(11) 0.013(12) -0.024(12)
C2B 0.060(15) 0.027(11) 0.062(16) -0.010(10) 0.000(12) -0.004(11)
C3B 0.039(11) 0.042(12) 0.043(12) -0.020(9) 0.004(9) -0.015(10)
N1B 0.056(12) 0.026(9) 0.065(13) -0.013(8) -0.011(10) -0.003(9)
C4B 0.10(3) 0.10(3) 0.11(3) -0.06(2) 0.01(2) -0.05(2)
C5B 0.10(2) 0.034(13) 0.08(2) -0.024(14) 0.021(18) -0.038(14)
C6B 0.051(16) 0.056(17) 0.11(3) -0.015(13) 0.010(16) 0.004(17)
C7B 0.072(19) 0.050(15) 0.067(18) -0.012(14) 0.000(14) -0.015(13)
O1 0.034(13) 0.016(11) 0.028(13) -0.008(10) -0.008(10) -0.009(10)
O2 0.035(14) 0.031(13) 0.027(13) -0.010(11) -0.014(11) -0.010(11)
O3 0.031(13) 0.029(13) 0.034(14) -0.009(11) -0.002(11) -0.024(11)
O4 0.047(15) 0.024(12) 0.017(12) -0.025(12) -0.002(10) -0.002(10)
O5 0.076(13) 0.116(17) 0.050(10) -0.054(12) -0.017(9) -0.024(11)
O6 0.089(14) 0.045(10) 0.046(10) 0.012(9) 0.022(9) -0.007(8)
O7 0.058(11) 0.045(9) 0.121(17) -0.022(8) -0.052(11) 0.002(10)
O8 0.041(9) 0.069(12) 0.095(14) 0.018(8) -0.037(10) -0.041(11)
O9 0.085(13) 0.044(9) 0.042(9) -0.035(9) 0.007(8) -0.007(7)
O10 0.032(8) 0.058(10) 0.062(11) -0.012(7) -0.005(7) -0.009(8)
O11 0.047(8) 0.036(8) 0.039(11) -0.014(7) -0.009(8) -0.010(7)
O12 0.019(6) 0.013(6) 0.032(9) -0.004(5) 0.004(7) -0.008(6)
O13 0.028(17) 0.036(18) 0.032(19) 0.001(14) -0.010(13) -0.021(15)
O14 0.037(8) 0.038(8) 0.037(10) -0.011(6) -0.008(8) -0.017(8)
O15 0.035(7) 0.032(9) 0.035(11) -0.009(7) -0.008(8) -0.008(7)
O16 0.036(16) 0.024(15) 0.07(2) 0.004(13) -0.037(15) -0.001(15)
O17 0.032(8) 0.017(7) 0.029(9) -0.004(6) -0.011(7) -0.008(7)
O18 0.06(2) 0.04(2) 0.034(17) -0.025(18) -0.008(18) -0.014(16)
O19 0.035(11) 0.037(11) 0.029(10) -0.007(8) -0.008(8) -0.005(8)
O20 0.032(18) 0.040(18) 0.05(2) -0.018(14) -0.006(15) -0.016(15)
O21 0.04(2) 0.03(2) 0.050(19) -0.017(15) -0.015(18) -0.007(17)
O22 0.024(15) 0.06(2) 0.015(14) -0.002(15) -0.006(11) -0.014(15)
O11A 0.047(8) 0.036(8) 0.039(11) -0.014(7) -0.009(8) -0.010(7)
O12A 0.019(6) 0.013(6) 0.032(9) -0.004(5) 0.004(7) -0.008(6)
O13A 0.028(17) 0.022(15) 0.034(19) -0.013(13) -0.013(13) -0.001(13)
O14A 0.037(8) 0.038(8) 0.037(10) -0.011(6) -0.008(8) -0.017(8)
O15A 0.035(7) 0.032(9) 0.035(11) -0.009(7) -0.008(8) -0.008(7)
O16A 0.053(19) 0.048(18) 0.022(14) -0.040(16) 0.012(12) -0.010(13)
O17A 0.032(8) 0.017(7) 0.029(9) -0.004(6) -0.011(7) -0.008(7)
O18A 0.036(18) 0.027(17) 0.029(15) -0.001(13) -0.016(15) 0.008(13)
O19A 0.045(19) 0.031(16) 0.047(18) -0.006(15) -0.023(15) -0.019(14)
O20A 0.011(13) 0.06(2) 0.032(17) -0.003(14) 0.001(11) -0.018(16)
O21A 0.05(2) 0.014(17) 0.044(19) 0.001(15) -0.011(19) 0.009(14)
O22A 0.039(19) 0.034(18) 0.035(19) -0.002(15) -0.004(14) 0.001(14)
Si1 0.033(4) 0.034(4) 0.034(4) -0.015(3) -0.004(3) -0.009(3)
Mo1 0.0403(10) 0.0373(9) 0.0267(8) -0.0146(8) -0.0080(7) -0.0070(7)
Mo2 0.0449(10) 0.0325(9) 0.0329(9) -0.0126(8) 0.0037(8) -0.0127(7)
Mo3 0.0392(10) 0.0338(9) 0.0521(11) -0.0056(8) -0.0151(8) -0.0197(8)
Mo4 0.0329(9) 0.0286(9) 0.0484(11) -0.0059(7) -0.0197(8) 0.0019(8)
Mo5 0.0462(11) 0.0318(9) 0.0293(9) -0.0035(8) -0.0021(8) 0.0030(7)
Mo6 0.0366(10) 0.0837(15) 0.0313(10) -0.0332(10) 0.0010(8) -0.0133(10)

loop_
_atom_type_symbol
_atom_type_description
_atom_type_scat_dispersion_real
_atom_type_scat_dispersion_imag
_atom_type_scat_source
C C 0.0033 0.0016 'International Tables Vol C Tables 4.2.6.8 and 6.1.1.4'
H H 0.0000 0.0000 'International Tables Vol C Tables 4.2.6.8 and 6.1.1.4'
N N 0.0061 0.0033 'International Tables Vol C Tables 4.2.6.8 and 6.1.1.4'
O O 0.0106 0.0060 'International Tables Vol C Tables 4.2.6.8 and 6.1.1.4'
Si Si 0.0817 0.0704 'International Tables Vol C Tables 4.2.6.8 and 6.1.1.4'
Mo Mo -1.6832 0.6857 'International Tables Vol C Tables 4.2.6.8 and 6.1.1.4'

loop_
_geom_angle_atom_site_label_1
_geom_angle_atom_site_label_2
_geom_angle_atom_site_label_3
_geom_angle_site_symmetry_1
_geom_angle_site_symmetry_3
_geom_angle
N1A C1A C2A . . 119(2)
N1A C1A H1A . . 120.5
C2A C1A H1A . . 120.5
C1A C2A C3A . . 123(2)
C1A C2A H2A . . 118.3
C3A C2A H2A . . 118.3
C4A C3A C2A . . 113(3)
C4A C3A C7A . . 124(3)
C2A C3A C7A . . 123(3)
C1A N1A C5A . . 124(3)
C1A N1A C6A . . 119(2)
C5A N1A C6A . . 118(3)
C3A C4A C5A . . 123(2)
C3A C4A H4A . . 118.4
C5A C4A H4A . . 118.4
N1A C5A C4A . . 117(3)
N1A C5A H5A . . 121.4
C4A C5A H5A . . 121.4
N1A C6A H6A . . 109.5
N1A C6A H6B . . 109.5
H6A C6A H6B . . 109.5
N1A C6A H6C . . 109.5
H6A C6A H6C . . 109.5
H6B C6A H6C . . 109.5
C3A C7A H7A . . 109.5
C3A C7A H7B . . 109.5
H7A C7A H7B . . 109.5
C3A C7A H7C . . 109.5
H7A C7A H7C . . 109.5
H7B C7A H7C . . 109.5
C2B C1B N1B . . 123(2)
C2B C1B H1B . . 118.7
N1B C1B H1B . . 118.7
C1B C2B C3B . . 121(2)
C1B C2B H2B . . 119.4
C3B C2B H2B . . 119.4
C2B C3B C4B . . 119(3)
C2B C3B C7B . . 124(2)
C4B C3B C7B . . 117(2)
C5B N1B C1B . . 115(2)
C5B N1B C6B . . 128(2)
C1B N1B C6B . . 117(2)
C3B C4B C5B . . 118(3)
C3B C4B H4B . . 120.8
C5B C4B H4B . . 120.8
N1B C5B C4B . . 124(2)
N1B C5B H5B . . 118.0
C4B C5B H5B . . 118.0
N1B C6B H6D . . 109.5
N1B C6B H6E . . 109.5
H6D C6B H6E . . 109.5
N1B C6B H6F . . 109.5
H6D C6B H6F . . 109.5
H6E C6B H6F . . 109.5
C3B C7B H7D . . 109.5
C3B C7B H7E . . 109.5
H7D C7B H7E . . 109.5
C3B C7B H7F . . 109.5
H7D C7B H7F . . 109.5
H7E C7B H7F . . 109.5
Si1 O1 O3 . . 57.9(10)
Si1 O1 Mo1 . . 123.4(11)
O3 O1 Mo1 . . 141.1(15)
Si1 O1 Mo2 . . 122.5(12)
O3 O1 Mo2 . . 64.8(10)
Mo1 O1 Mo2 . . 98.0(9)
Si1 O1 Mo3 . . 116.9(12)
O3 O1 Mo3 . . 119.7(13)
Mo1 O1 Mo3 . . 95.1(8)
Mo2 O1 Mo3 . . 94.2(7)
Si1 O2 Mo1 . . 127.4(13)
Si1 O2 Mo4 . . 120.4(13)
Mo1 O2 Mo4 . . 95.9(8)
Si1 O2 Mo5 . . 117.8(12)
Mo1 O2 Mo5 . . 95.5(9)
Mo4 O2 Mo5 . . 91.9(8)
Si1 O3 O1 . . 55.8(10)
Si1 O3 Mo2 . . 125.1(12)
O1 O3 Mo2 . . 69.5(10)
Si1 O3 Mo4 . 2_667 120.3(13)
O1 O3 Mo4 . 2_667 132.5(14)
Mo2 O3 Mo4 . 2_667 98.9(9)
Si1 O3 Mo6 . 2_667 115.5(11)
O1 O3 Mo6 . 2_667 132.1(15)
Mo2 O3 Mo6 . 2_667 96.6(9)
Mo4 O3 Mo6 2_667 2_667 94.0(8)
Si1 O4 Mo3 . 2_667 121.4(12)
Si1 O4 Mo6 . 2_667 119.7(12)
Mo3 O4 Mo6 2_667 2_667 97.2(9)
Si1 O4 Mo5 . . 119.9(12)
Mo3 O4 Mo5 2_667 . 96.3(8)
Mo6 O4 Mo5 2_667 . 96.8(8)
Mo2 O11 Mo1 . . 125.7(18)
Mo3 O12 Mo1 . . 153.8(14)
Mo1 O13 Mo4 . . 120.8(16)
Mo5 O14 Mo1 . . 152.7(19)
Mo3 O15 Mo2 . . 124.5(17)
Mo6 O16 Mo3 . . 120.1(18)
Mo4 O17 Mo5 . . 143.5(14)
Mo4 O18 Mo6 . . 123.0(19)
Mo2 O19 Mo6 . 2_667 121.9(16)
Mo3 O20 Mo5 . 2_667 145.4(19)
Mo4 O21 Mo2 . 2_667 122.1(18)
Mo5 O22 Mo6 . 2_667 121.1(17)
Mo2 O11A Mo1 . . 146(2)
Mo1 O12A Mo3 . . 127.7(14)
Mo1 O13A Mo4 . . 153.0(18)
Mo5 O14A Mo1 . . 124.8(16)
Mo3 O15A Mo2 . . 145(2)
Mo6 O16A Mo3 . . 148.6(18)
Mo4 O17A Mo5 . . 125.1(13)
Mo6 O18A Mo4 . . 149(2)
Mo2 O19A Mo6 . 2_667 146.5(19)
Mo3 O20A Mo5 . 2_667 122(2)
Mo4 O21A Mo2 . 2_667 156(2)
Mo5 O22A Mo6 . 2_667 144(2)
O2 Si1 O2 . 2_667 180.000(5)
O2 Si1 O1 . . 64.6(12)
O2 Si1 O1 2_667 . 115.4(12)
O2 Si1 O1 . 2_667 115.4(12)
O2 Si1 O1 2_667 2_667 64.6(12)
O1 Si1 O1 . 2_667 180.000(4)
O2 Si1 O4 . 2_667 105.8(12)
O2 Si1 O4 2_667 2_667 74.2(12)
O1 Si1 O4 . 2_667 72.8(12)
O1 Si1 O4 2_667 2_667 107.2(12)
O2 Si1 O4 . . 74.2(12)
O2 Si1 O4 2_667 . 105.8(12)
O1 Si1 O4 . . 107.2(12)
O1 Si1 O4 2_667 . 72.8(12)
O4 Si1 O4 2_667 . 180.000(4)
O2 Si1 O3 . 2_667 71.8(13)
O2 Si1 O3 2_667 2_667 108.2(13)
O1 Si1 O3 . 2_667 113.7(11)
O1 Si1 O3 2_667 2_667 66.3(11)
O4 Si1 O3 2_667 2_667 74.1(12)
O4 Si1 O3 . 2_667 105.9(12)
O2 Si1 O3 . . 108.2(13)
O2 Si1 O3 2_667 . 71.8(13)
O1 Si1 O3 . . 66.3(11)
O1 Si1 O3 2_667 . 113.7(11)
O4 Si1 O3 2_667 . 105.9(12)
O4 Si1 O3 . . 74.1(12)
O3 Si1 O3 2_667 . 180.000(4)
O5 Mo1 O13A . . 113.6(13)
O5 Mo1 O12A . . 93.7(11)
O13A Mo1 O12A . . 99.7(12)
O5 Mo1 O12 . . 118.4(11)
O13A Mo1 O12 . . 84.7(12)
O12A Mo1 O12 . . 25.3(9)
O5 Mo1 O13 . . 93.0(12)
O13A Mo1 O13 . . 20.8(10)
O12A Mo1 O13 . . 104.9(13)
O12 Mo1 O13 . . 97.2(13)
O5 Mo1 O11 . . 90.0(12)
O13A Mo1 O11 . . 155.6(15)
O12A Mo1 O11 . . 83.8(13)
O12 Mo1 O11 . . 89.1(13)
O13 Mo1 O11 . . 170.6(15)
O5 Mo1 O14 . . 110.3(11)
O13A Mo1 O14 . . 84.3(13)
O12A Mo1 O14 . . 151.9(13)
O12 Mo1 O14 . . 130.4(13)
O13 Mo1 O14 . . 88.8(13)
O11 Mo1 O14 . . 81.8(13)
O5 Mo1 O11A . . 105.1(12)
O13A Mo1 O11A . . 139.7(15)
O12A Mo1 O11A . . 88.4(13)
O12 Mo1 O11A . . 86.8(13)
O13 Mo1 O11A . . 157.0(14)
O11 Mo1 O11A . . 16.0(12)
O14 Mo1 O11A . . 71.8(13)
O5 Mo1 O14A . . 92.3(11)
O13A Mo1 O14A . . 86.9(13)
O12A Mo1 O14A . . 168.5(12)
O12 Mo1 O14A . . 149.0(13)
O13 Mo1 O14A . . 84.7(13)
O11 Mo1 O14A . . 86.4(14)
O14 Mo1 O14A . . 18.6(9)
O11A Mo1 O14A . . 80.5(13)
O5 Mo1 O2 . . 159.7(10)
O13A Mo1 O2 . . 55.8(12)
O12A Mo1 O2 . . 104.9(11)
O12 Mo1 O2 . . 79.6(10)
O13 Mo1 O2 . . 74.6(11)
O11 Mo1 O2 . . 99.9(11)
O14 Mo1 O2 . . 54.7(11)
O11A Mo1 O2 . . 84.0(11)
O14A Mo1 O2 . . 71.0(11)
O5 Mo1 O1 . . 154.8(10)
O13A Mo1 O1 . . 89.7(12)
O12A Mo1 O1 . . 72.1(10)
O12 Mo1 O1 . . 51.5(10)
O13 Mo1 O1 . . 110.5(11)
O11 Mo1 O1 . . 68.3(11)
O14 Mo1 O1 . . 80.2(11)
O11A Mo1 O1 . . 55.2(12)
O14A Mo1 O1 . . 98.7(10)
O2 Mo1 O1 . . 43.8(8)
O6 Mo2 O11A . . 109.6(14)
O6 Mo2 O19A . . 115.0(14)
O11A Mo2 O19A . . 84.3(16)
O6 Mo2 O19 . . 92.9(14)
O11A Mo2 O19 . . 100.7(16)
O19A Mo2 O19 . . 23.9(10)
O6 Mo2 O21A . 2_667 109.8(13)
O11A Mo2 O21A . 2_667 139.6(18)
O19A Mo2 O21A . 2_667 86.8(14)
O19 Mo2 O21A . 2_667 85.6(15)
O6 Mo2 O11 . . 96.0(13)
O11A Mo2 O11 . . 15.1(16)
O19A Mo2 O11 . . 96.0(14)
O19 Mo2 O11 . . 108.6(15)
O21A Mo2 O11 2_667 . 150.1(17)
O6 Mo2 O15A . . 104.0(12)
O11A Mo2 O15A . . 91.0(17)
O19A Mo2 O15A . . 140.0(15)
O19 Mo2 O15A . . 155.0(13)
O21A Mo2 O15A 2_667 . 71.5(16)
O11 Mo2 O15A . . 88.1(15)
O6 Mo2 O15 . . 90.4(13)
O11A Mo2 O15 . . 88.8(17)
O19A Mo2 O15 . . 154.6(15)
O19 Mo2 O15 . . 168.2(13)
O21A Mo2 O15 2_667 . 82.6(15)
O11 Mo2 O15 . . 82.3(15)
O15A Mo2 O15 . . 15.4(12)
O6 Mo2 O21 . 2_667 90.9(13)
O11A Mo2 O21 . 2_667 158.6(17)
O19A Mo2 O21 . 2_667 92.6(12)
O19 Mo2 O21 . 2_667 83.7(12)
O21A Mo2 O21 2_667 2_667 19.1(12)
O11 Mo2 O21 . 2_667 165.5(15)
O15A Mo2 O21 . 2_667 77.9(13)
O15 Mo2 O21 . 2_667 85.0(13)
O6 Mo2 O3 . . 156.7(10)
O11A Mo2 O3 . . 92.1(14)
O19A Mo2 O3 . . 57.2(12)
O19 Mo2 O3 . . 74.1(12)
O21A Mo2 O3 2_667 . 51.0(12)
O11 Mo2 O3 . . 106.5(12)
O15A Mo2 O3 . . 83.5(11)
O15 Mo2 O3 . . 98.8(11)
O21 Mo2 O3 2_667 . 68.8(12)
O6 Mo2 O1 . . 155.9(11)
O11A Mo2 O1 . . 57.5(14)
O19A Mo2 O1 . . 85.5(12)
O19 Mo2 O1 . . 108.9(12)
O21A Mo2 O1 2_667 . 82.6(13)
O11 Mo2 O1 . . 68.0(13)
O15A Mo2 O1 . . 59.3(11)
O15 Mo2 O1 . . 70.3(11)
O21 Mo2 O1 2_667 . 101.2(12)
O3 Mo2 O1 . . 45.7(8)
O7 Mo3 O20 . . 116.8(13)
O7 Mo3 O15A . . 110.4(13)
O20 Mo3 O15A . . 81.7(16)
O7 Mo3 O12 . . 111.6(11)
O20 Mo3 O12 . . 130.5(14)
O15A Mo3 O12 . . 90.8(14)
O7 Mo3 O20A . . 94.1(14)
O20 Mo3 O20A . . 24.7(11)
O15A Mo3 O20A . . 98.9(14)
O12 Mo3 O20A . . 147.4(14)
O7 Mo3 O15 . . 95.4(13)
O20 Mo3 O15 . . 94.2(15)
O15A Mo3 O15 . . 16.3(14)
O12 Mo3 O15 . . 90.6(13)
O20A Mo3 O15 . . 107.1(13)
O7 Mo3 O16A . . 108.4(11)
O20 Mo3 O16A . . 93.0(14)
O15A Mo3 O16A . . 138.8(15)
O12 Mo3 O16A . . 62.0(11)
O20A Mo3 O16A . . 91.7(12)
O15 Mo3 O16A . . 148.6(14)
O7 Mo3 O12A . . 92.1(9)
O20 Mo3 O12A . . 151.1(13)
O15A Mo3 O12A . . 89.0(13)
O12 Mo3 O12A . . 21.7(9)
O20A Mo3 O12A . . 167.6(11)
O15 Mo3 O12A . . 83.0(12)
O16A Mo3 O12A . . 76.2(10)
O7 Mo3 O16 . . 87.9(12)
O20 Mo3 O16 . . 93.2(14)
O15A Mo3 O16 . . 161.4(15)
O12 Mo3 O16 . . 78.9(12)
O20A Mo3 O16 . . 82.5(12)
O15 Mo3 O16 . . 169.5(14)
O16A Mo3 O16 . . 23.1(9)
O12A Mo3 O16 . . 87.0(11)
O7 Mo3 O4 . 2_667 154.8(10)
O20 Mo3 O4 . 2_667 56.1(12)
O15A Mo3 O4 . 2_667 93.1(12)
O12 Mo3 O4 . 2_667 75.8(10)
O20A Mo3 O4 . 2_667 72.7(13)
O15 Mo3 O4 . 2_667 108.8(12)
O16A Mo3 O4 . 2_667 52.3(11)
O12A Mo3 O4 . 2_667 97.5(9)
O16 Mo3 O4 . 2_667 69.5(11)
O7 Mo3 O1 . . 153.7(10)
O20 Mo3 O1 . . 86.9(13)
O15A Mo3 O1 . . 59.6(13)
O12 Mo3 O1 . . 48.9(10)
O20A Mo3 O1 . . 111.0(13)
O15 Mo3 O1 . . 70.5(12)
O16A Mo3 O1 . . 79.4(10)
O12A Mo3 O1 . . 64.9(9)
O16 Mo3 O1 . . 102.4(11)
O4 Mo3 O1 2_667 . 48.2(8)
O8 Mo4 O21A . . 112.4(14)
O8 Mo4 O17 . . 112.5(12)
O21A Mo4 O17 . . 83.0(16)
O8 Mo4 O17A . . 93.6(11)
O21A Mo4 O17A . . 102.4(15)
O17 Mo4 O17A . . 22.9(9)
O8 Mo4 O13A . . 110.2(12)
O21A Mo4 O13A . . 135.8(15)
O17 Mo4 O13A . . 91.5(12)
O17A Mo4 O13A . . 86.0(12)
O8 Mo4 O21 . . 91.3(12)
O21A Mo4 O21 . . 21.1(11)
O17 Mo4 O21 . . 91.6(13)
O17A Mo4 O21 . . 105.6(13)
O13A Mo4 O21 . . 155.1(15)
O8 Mo4 O18 . . 89.4(14)
O21A Mo4 O18 . . 85.8(16)
O17 Mo4 O18 . . 157.9(14)
O17A Mo4 O18 . . 169.3(12)
O13A Mo4 O18 . . 83.3(13)
O21 Mo4 O18 . . 84.6(13)
O8 Mo4 O18A . . 109.3(12)
O21A Mo4 O18A . . 85.4(15)
O17 Mo4 O18A . . 137.9(12)
O17A Mo4 O18A . . 151.0(13)
O13A Mo4 O18A . . 69.8(14)
O21 Mo4 O18A . . 91.8(14)
O18 Mo4 O18A . . 21.3(10)
O8 Mo4 O13 . . 92.1(11)
O21A Mo4 O13 . . 154.4(15)
O17 Mo4 O13 . . 95.0(13)
O17A Mo4 O13 . . 82.7(12)
O13A Mo4 O13 . . 18.6(9)
O21 Mo4 O13 . . 170.8(14)
O18 Mo4 O13 . . 86.9(13)
O18A Mo4 O13 . . 79.1(14)
O8 Mo4 O3 . 2_667 154.5(10)
O21A Mo4 O3 . 2_667 50.6(12)
O17 Mo4 O3 . 2_667 86.2(11)
O17A Mo4 O3 . 2_667 107.9(10)
O13A Mo4 O3 . 2_667 85.3(11)
O21 Mo4 O3 . 2_667 70.2(12)
O18 Mo4 O3 . 2_667 72.0(12)
O18A Mo4 O3 . 2_667 56.0(11)
O13 Mo4 O3 . 2_667 103.8(11)
O8 Mo4 O2 . . 157.6(9)
O21A Mo4 O2 . . 88.6(14)
O17 Mo4 O2 . . 60.4(10)
O17A Mo4 O2 . . 73.3(10)
O13A Mo4 O2 . . 51.9(11)
O21 Mo4 O2 . . 109.6(12)
O18 Mo4 O2 . . 100.4(13)
O18A Mo4 O2 . . 79.1(11)
O13 Mo4 O2 . . 68.6(10)
O3 Mo4 O2 2_667 . 47.1(8)
O14 Mo5 O9 . . 113.8(13)
O14 Mo5 O22A . . 80.8(17)
O9 Mo5 O22A . . 116.6(14)
O14 Mo5 O22 . . 100.3(15)
O9 Mo5 O22 . . 93.3(13)
O22A Mo5 O22 . . 25.7(12)
O14 Mo5 O14A . . 18.7(13)
O9 Mo5 O14A . . 95.7(11)
O22A Mo5 O14A . . 92.8(15)
O22 Mo5 O14A . . 106.9(13)
O14 Mo5 O20 . 2_667 134.5(16)
O9 Mo5 O20 . 2_667 108.5(12)
O22A Mo5 O20 . 2_667 94.8(15)
O22 Mo5 O20 . 2_667 92.8(13)
O14A Mo5 O20 . 2_667 147.8(14)
O14 Mo5 O17 . . 90.7(13)
O9 Mo5 O17 . . 106.5(10)
O22A Mo5 O17 . . 135.9(14)
O22 Mo5 O17 . . 151.2(11)
O14A Mo5 O17 . . 92.0(12)
O20 Mo5 O17 2_667 . 61.4(13)
O14 Mo5 O20A . 2_667 156.5(16)
O9 Mo5 O20A . 2_667 89.1(12)
O22A Mo5 O20A . 2_667 94.1(15)
O22 Mo5 O20A . 2_667 82.8(12)
O14A Mo5 O20A . 2_667 168.8(13)
O20 Mo5 O20A 2_667 2_667 22.4(10)
O17 Mo5 O20A . 2_667 76.9(11)
O14 Mo5 O17A . . 85.8(13)
O9 Mo5 O17A . . 90.6(10)
O22A Mo5 O17A . . 152.6(14)
O22 Mo5 O17A . . 170.7(11)
O14A Mo5 O17A . . 81.1(11)
O20 Mo5 O17A 2_667 . 77.9(12)
O17 Mo5 O17A . . 20.2(8)
O20A Mo5 O17A 2_667 . 88.8(10)
O14 Mo5 O4 . . 89.4(13)
O9 Mo5 O4 . . 154.9(8)
O22A Mo5 O4 . . 55.6(13)
O22 Mo5 O4 . . 72.4(12)
O14A Mo5 O4 . . 108.0(11)
O20 Mo5 O4 2_667 . 53.6(11)
O17 Mo5 O4 . . 81.3(10)
O20A Mo5 O4 2_667 . 69.2(11)
O17A Mo5 O4 . . 100.8(10)
O14 Mo5 O2 . . 53.5(13)
O9 Mo5 O2 . . 155.3(9)
O22A Mo5 O2 . . 84.1(14)
O22 Mo5 O2 . . 109.2(13)
O14A Mo5 O2 . . 68.6(11)
O20 Mo5 O2 2_667 . 81.1(12)
O17 Mo5 O2 . . 57.3(9)
O20A Mo5 O2 2_667 . 103.3(12)
O17A Mo5 O2 . . 68.8(9)
O4 Mo5 O2 . . 47.9(8)
O18A Mo6 O10 . . 113.3(13)
O18A Mo6 O16A . . 81.2(17)
O10 Mo6 O16A . . 115.2(12)
O18A Mo6 O19A . 2_667 93.3(16)
O10 Mo6 O19A . 2_667 106.5(13)
O16A Mo6 O19A . 2_667 136.7(15)
O18A Mo6 O16 . . 99.2(17)
O10 Mo6 O16 . . 91.2(13)
O16A Mo6 O16 . . 25.7(12)
O19A Mo6 O16 2_667 . 152.2(13)
O18A Mo6 O22A . 2_667 136.7(17)
O10 Mo6 O22A . 2_667 107.7(12)
O16A Mo6 O22A . 2_667 93.9(15)
O19A Mo6 O22A 2_667 2_667 61.4(15)
O16 Mo6 O22A . 2_667 93.2(13)
O18A Mo6 O18 . . 20.1(14)
O10 Mo6 O18 . . 95.4(12)
O16A Mo6 O18 . . 97.1(14)
O19A Mo6 O18 2_667 . 90.1(13)
O16 Mo6 O18 . . 109.8(13)
O22A Mo6 O18 2_667 . 147.1(15)
O18A Mo6 O22 . 2_667 158.1(16)
O10 Mo6 O22 . 2_667 88.5(11)
O16A Mo6 O22 . 2_667 91.2(13)
O19A Mo6 O22 2_667 2_667 78.2(13)
O16 Mo6 O22 . 2_667 81.1(13)
O22A Mo6 O22 2_667 2_667 22.9(11)
O18 Mo6 O22 . 2_667 168.3(13)
O18A Mo6 O19 . 2_667 89.3(15)
O10 Mo6 O19 . 2_667 89.8(11)
O16A Mo6 O19 . 2_667 155.0(14)
O19A Mo6 O19 2_667 2_667 20.4(10)
O16 Mo6 O19 . 2_667 170.2(11)
O22A Mo6 O19 2_667 2_667 77.2(14)
O18 Mo6 O19 . 2_667 79.8(12)
O22 Mo6 O19 2_667 2_667 89.2(12)
O18A Mo6 O4 . 2_667 89.9(13)
O10 Mo6 O4 . 2_667 153.9(8)
O16A Mo6 O4 . 2_667 54.5(12)
O19A Mo6 O4 2_667 2_667 82.7(12)
O16 Mo6 O4 . 2_667 72.7(12)
O22A Mo6 O4 2_667 2_667 54.7(12)
O18 Mo6 O4 . 2_667 109.2(12)
O22 Mo6 O4 2_667 2_667 69.2(10)
O19 Mo6 O4 2_667 2_667 102.7(10)
O18A Mo6 O3 . 2_667 57.6(14)
O10 Mo6 O3 . 2_667 153.7(8)
O16A Mo6 O3 . 2_667 88.9(11)
O19A Mo6 O3 2_667 2_667 53.8(12)
O16 Mo6 O3 . 2_667 114.0(13)
O22A Mo6 O3 2_667 2_667 79.4(13)
O18 Mo6 O3 . 2_667 69.9(11)
O22 Mo6 O3 2_667 2_667 102.1(12)
O19 Mo6 O3 2_667 2_667 66.7(10)
O4 Mo6 O3 2_667 2_667 49.8(8)

loop_
_geom_bond_atom_site_label_1
_geom_bond_atom_site_label_2
_geom_bond_site_symmetry_2
_geom_bond_distance
_geom_bond_publ_flag
C1A N1A . 1.31(4) y
C1A C2A . 1.34(4) y
C1A H1A . 0.9300 ?
C2A C3A . 1.40(4) y
C2A H2A . 0.9300 ?
C3A C4A . 1.38(4) y
C3A C7A . 1.49(4) y
N1A C5A . 1.32(3) y
N1A C6A . 1.44(4) y
C4A C5A . 1.39(4) y
C4A H4A . 0.9300 ?
C5A H5A . 0.9300 ?
C6A H6A . 0.9600 ?
C6A H6B . 0.9600 ?
C6A H6C . 0.9600 ?
C7A H7A . 0.9600 ?
C7A H7B . 0.9600 ?
C7A H7C . 0.9600 ?
C1B C2B . 1.32(3) y
C1B N1B . 1.39(3) y
C1B H1B . 0.9300 ?
C2B C3B . 1.33(3) y
C2B H2B . 0.9300 ?
C3B C4B . 1.36(4) y
C3B C7B . 1.52(3) y
N1B C5B . 1.30(3) y
N1B C6B . 1.49(3) y
C4B C5B . 1.38(5) y
C4B H4B . 0.9300 ?
C5B H5B . 0.9300 ?
C6B H6D . 0.9600 ?
C6B H6E . 0.9600 ?
C6B H6F . 0.9600 ?
C7B H7D . 0.9600 ?
C7B H7E . 0.9600 ?
C7B H7F . 0.9600 ?
O1 Si1 . 1.64(2) y
O1 O3 . 1.81(3) ?
O1 Mo1 . 2.33(2) ?
O1 Mo2 . 2.37(2) ?
O1 Mo3 . 2.47(2) ?
O2 Si1 . 1.60(2) y
O2 Mo1 . 2.30(2) ?
O2 Mo4 . 2.44(2) ?
O2 Mo5 . 2.48(3) ?
O3 Si1 . 1.68(2) y
O3 Mo2 . 2.30(2) ?
O3 Mo4 2_667 2.37(2) ?
O3 Mo6 2_667 2.44(2) ?
O4 Si1 . 1.68(2) y
O4 Mo3 2_667 2.35(2) ?
O4 Mo6 2_667 2.36(3) ?
O4 Mo5 . 2.37(2) ?
O5 Mo1 . 1.673(17) ?
O6 Mo2 . 1.647(16) ?
O7 Mo3 . 1.639(17) ?
O8 Mo4 . 1.662(15) ?
O9 Mo5 . 1.656(15) ?
O10 Mo6 . 1.652(15) ?
O11 Mo2 . 1.97(4) ?
O11 Mo1 . 2.02(4) ?
O12 Mo3 . 1.79(2) ?
O12 Mo1 . 1.84(2) ?
O13 Mo1 . 1.93(3) ?
O13 Mo4 . 2.12(3) ?
O14 Mo5 . 1.62(3) ?
O14 Mo1 . 2.02(3) ?
O15 Mo3 . 1.93(4) ?
O15 Mo2 . 2.08(4) ?
O16 Mo6 . 1.93(3) ?
O16 Mo3 . 2.14(3) ?
O17 Mo4 . 1.74(3) ?
O17 Mo5 . 1.98(3) ?
O18 Mo4 . 1.99(3) ?
O18 Mo6 . 2.02(4) ?
O19 Mo2 . 1.88(3) ?
O19 Mo6 2_667 2.16(3) ?
O20 Mo3 . 1.71(3) ?
O20 Mo5 2_667 1.97(3) ?
O21 Mo4 . 1.93(4) ?
O21 Mo2 2_667 2.12(4) ?
O22 Mo5 . 1.92(3) ?
O22 Mo6 2_667 2.15(3) ?
O11A Mo2 . 1.67(4) ?
O11A Mo1 . 2.04(4) ?
O12A Mo1 . 1.82(2) ?
O12A Mo3 . 2.12(3) ?
O13A Mo1 . 1.75(3) ?
O13A Mo4 . 1.88(3) ?
O14A Mo5 . 1.95(3) ?
O14A Mo1 . 2.05(3) ?
O15A Mo3 . 1.74(4) ?
O15A Mo2 . 1.98(4) ?
O16A Mo6 . 1.66(3) ?
O16A Mo3 . 2.00(3) ?
O17A Mo4 . 1.87(3) ?
O17A Mo5 . 2.11(3) ?
O18A Mo6 . 1.63(3) ?
O18A Mo4 . 2.02(3) ?
O19A Mo2 . 1.82(3) ?
O19A Mo6 2_667 1.87(3) ?
O20A Mo3 . 1.92(3) ?
O20A Mo5 2_667 2.11(3) ?
O21A Mo4 . 1.71(4) ?
O21A Mo2 2_667 1.91(4) ?
O22A Mo5 . 1.78(3) ?
O22A Mo6 2_667 1.94(3) ?
Si1 O2 2_667 1.60(2) ?
Si1 O1 2_667 1.64(2) ?
Si1 O4 2_667 1.68(2) ?
Si1 O3 2_667 1.68(2) ?
Mo2 O21A 2_667 1.91(4) ?
Mo2 O21 2_667 2.12(4) ?
Mo3 O4 2_667 2.35(2) ?
Mo4 O3 2_667 2.37(2) ?
Mo5 O20 2_667 1.97(3) ?
Mo5 O20A 2_667 2.11(3) ?
Mo6 O19A 2_667 1.87(3) ?
Mo6 O22A 2_667 1.94(3) ?
Mo6 O22 2_667 2.15(3) ?
Mo6 O19 2_667 2.16(3) ?
Mo6 O4 2_667 2.36(3) ?
Mo6 O3 2_667 2.44(2) ?

loop_
_geom_hbond_atom_site_label_D
_geom_hbond_atom_site_label_H
_geom_hbond_atom_site_label_A
_geom_hbond_site_symmetry_A
_geom_hbond_distance_DH
_geom_hbond_distance_HA
_geom_hbond_distance_DA
_geom_hbond_angle_DHA
_geom_hbond_publ_flag
C1A H1A O14A 2_667 0.93 2.42 3.21(4) 143 y
C1A H1A O17A 2_667 0.93 2.58 3.23(4) 127 y
C2B H2B O10 1_455 0.93 2.51 3.15(3) 126 y
C5B H5B O17 2_657 0.93 2.58 3.47(4) 160 y
C5B H5B O17A 2_657 0.93 2.26 3.17(3) 167 y
C6A H6A O14A 2_667 0.96 2.32 3.22(4) 156 y
C6A H6C O11 1_554 0.96 2.41 3.27(5) 150 y
C6A H6C O15 1_554 0.96 2.49 3.31(5) 144 y
C6B H6D O15A 1_545 0.96 2.58 3.47(4) 155 y
C7B H7F O14A 1_554 0.96 2.49 3.43(4) 168 y
